data_4308287
loop_
_publ_author_name
'Quan-Guo Zhai'
'Xiao-Yuan Wu'
'Shu-Mei Chen'
'Zhen-Guo Zhao'
'Can-Zhong Lu'

_publ_contact_author_address
;
The State Key Laboratory of Structure Chemistry, 
Fujian Institute of Research on the Structure of Matter, 
the Chinese Academy of Sciences,
Fuzhou, Fujian, 350002
P. R. China
;
_publ_contact_author_email czlu@ms.fjirsm.ac.cn
_publ_contact_author_fax 86-591-83714946
_publ_contact_author_name 'Can-Zhong Lu'
_publ_contact_author_phone 86-591-83705794
_publ_section_title
;
Construction of Ag/1,2,4-Triazole/Polyoxometalates Hybrid Family Varying
from Diverse Supramolecular Assemblies to 3-D Rod-Packing Framework
;
_journal_name_full 'Inorganic Chemistry'
_journal_page_first 5046
_journal_page_last 5058
_journal_paper_doi 10.1021/ic700415w
_journal_volume 46
_journal_year 2007
_chemical_formula_moiety 'C8 H16 Ag4 Mo8 N16 O26'
_chemical_formula_sum 'C8 H16 Ag4 Mo8 N16 O26'
_chemical_formula_weight 1951.37
_chemical_name_systematic
; 
 ? 
;
_space_group_IT_number 2
_symmetry_cell_setting triclinic
_symmetry_space_group_name_Hall '-P 1'
_symmetry_space_group_name_H-M 'P -1'
_atom_sites_solution_hydrogens geom
_atom_sites_solution_primary direct
_atom_sites_solution_secondary difmap
_audit_creation_method SHELXL-97
_cell_angle_alpha 71.101(7)
_cell_angle_beta 82.030(10)
_cell_angle_gamma 87.775(10)
_cell_formula_units_Z 1
_cell_length_a 8.2465(4)
_cell_length_b 10.8172(5)
_cell_length_c 10.9336(2)
_cell_measurement_reflns_used 2337
_cell_measurement_temperature 293(2)
_cell_measurement_theta_max 27.4835
_cell_measurement_theta_min 3.1829
_cell_volume 913.81(8)
_computing_cell_refinement SAINT
_computing_data_collection SMART
_computing_data_reduction SAINT
_computing_structure_refinement 'SHELXL-97 (Sheldrick, 1997)'
_computing_structure_solution 'SHELXS-97 (Sheldrick, 1990)'
_diffrn_ambient_temperature 293(2)
_diffrn_detector_area_resol_mean 14.6306
_diffrn_measured_fraction_theta_full 0.978
_diffrn_measured_fraction_theta_max 0.978
_diffrn_measurement_device_type 'SMART CCD'
_diffrn_measurement_method dtprofit.ref
_diffrn_radiation_monochromator graphite
_diffrn_radiation_source 'fine-focus sealed tube'
_diffrn_radiation_type MoK\a
_diffrn_radiation_wavelength 0.71073
_diffrn_reflns_av_R_equivalents 0.0167
_diffrn_reflns_av_sigmaI/netI 0.0284
_diffrn_reflns_limit_h_max 10
_diffrn_reflns_limit_h_min -10
_diffrn_reflns_limit_k_max 8
_diffrn_reflns_limit_k_min -14
_diffrn_reflns_limit_l_max 14
_diffrn_reflns_limit_l_min -14
_diffrn_reflns_number 6979
_diffrn_reflns_theta_full 27.48
_diffrn_reflns_theta_max 27.48
_diffrn_reflns_theta_min 3.18
_exptl_absorpt_coefficient_mu 4.848
_exptl_absorpt_correction_T_max 0.9093
_exptl_absorpt_correction_T_min 0.5300
_exptl_absorpt_correction_type multi-scan
_exptl_absorpt_process_details SADABS
_exptl_crystal_colour colorless
_exptl_crystal_density_diffrn 3.546
_exptl_crystal_density_method 'not measured'
_exptl_crystal_description block
_exptl_crystal_F_000 908
_exptl_crystal_size_max 0.15
_exptl_crystal_size_mid 0.13
_exptl_crystal_size_min 0.02
_refine_diff_density_max 1.145
_refine_diff_density_min -1.066
_refine_diff_density_rms 0.178
_refine_ls_extinction_method none
_refine_ls_goodness_of_fit_ref 1.024
_refine_ls_hydrogen_treatment constr
_refine_ls_matrix_type full
_refine_ls_number_parameters 283
_refine_ls_number_reflns 4098
_refine_ls_number_restraints 0
_refine_ls_restrained_S_all 1.024
_refine_ls_R_factor_all 0.0382
_refine_ls_R_factor_gt 0.0316
_refine_ls_shift/su_max 0.001
_refine_ls_shift/su_mean 0.000
_refine_ls_structure_factor_coef Fsqd
_refine_ls_weighting_details 'calc w=1/[\s^2^(Fo^2^)+(0.0511P)^2^+1.2825P] where P=(Fo^2^+2Fc^2^)/3'
_refine_ls_weighting_scheme calc
_refine_ls_wR_factor_gt 0.0782
_refine_ls_wR_factor_ref 0.0837
_reflns_number_gt 3626
_reflns_number_total 4098
_reflns_threshold_expression >2sigma(I)
_cod_data_source_file ic700415w-file003_6.cif
_cod_data_source_block 6
_cod_depositor_comments
;
The following automatic conversions were performed:
'_symmetry_cell_setting' value 'Triclinic' changed to 'triclinic'
according to '/home/saulius/struct/CIF-dictionaries/cif_core.dic'
dictionary named 'cif_core.dic' version 2.4.1 from
2010-06-29.

'_exptl_absorpt_correction_type' value 'Multi-scan' changed
to 'multi-scan' according to
'/home/saulius/struct/CIF-dictionaries/cif_core.dic' dictionary named
'cif_core.dic' version 2.4.1 from 2010-06-29.

Automatic conversion script
Id: cif_fix_enum 1527 2010-12-29 10:47:43Z saulius 
;
_cod_original_cell_volume 913.81(6)
_cod_original_sg_symbol_Hall -P1
_cod_database_code 4308287

loop_
_symmetry_equiv_pos_as_xyz
'x, y, z'
'-x, -y, -z'

loop_
_atom_site_label
_atom_site_type_symbol
_atom_site_fract_x
_atom_site_fract_y
_atom_site_fract_z
_atom_site_U_iso_or_equiv
_atom_site_adp_type
_atom_site_occupancy
_atom_site_symmetry_multiplicity
_atom_site_calc_flag
_atom_site_refinement_flags
_atom_site_disorder_assembly
_atom_site_disorder_group
Ag1 Ag 1.0000 1.0000 0.5000 0.03353(16) Uani 1 2 d S . .
Ag2 Ag 1.5000 1.0000 0.0000 0.03446(16) Uani 1 2 d S . .
Ag3 Ag 1.12352(7) 1.11116(4) -0.11234(5) 0.04216(14) Uani 1 1 d . . .
Mo1 Mo 1.06106(4) 1.34397(4) -0.47171(4) 0.01265(10) Uani 1 1 d . . .
Mo2 Mo 1.73556(5) 1.44082(4) -0.24593(4) 0.01387(10) Uani 1 1 d . . .
Mo3 Mo 1.46253(4) 1.34271(4) -0.48931(4) 0.01220(10) Uani 1 1 d . . .
Mo4 Mo 1.33804(5) 1.42244(4) -0.23473(4) 0.01330(10) Uani 1 1 d . . .
C1 C 0.9767(7) 1.2759(5) 0.0790(5) 0.0271(11) Uani 1 1 d . . .
H00A H 1.0341 1.3529 0.0324 0.033 Uiso 1 1 calc R . .
C2 C 1.1823(6) 0.8665(5) -0.2283(5) 0.0229(10) Uani 1 1 d . . .
C3 C 1.3834(6) 1.1705(5) 0.1776(5) 0.0200(10) Uani 1 1 d . . .
C4 C 1.2522(6) 0.9902(5) 0.2497(5) 0.0250(11) Uani 1 1 d . . .
H4A H 1.2171 0.9071 0.2568 0.030 Uiso 1 1 calc R . .
N1 N 1.1932(6) 1.0510(4) 0.3305(4) 0.0248(9) Uani 1 1 d . . .
N2 N 1.1171(6) 0.7451(4) -0.1949(4) 0.0287(10) Uani 1 1 d . . .
H2A H 1.1326 0.6918 -0.2392 0.034 Uiso 1 1 calc R . .
N3 N 1.1301(6) 0.9189(4) -0.1372(4) 0.0275(10) Uani 1 1 d . . .
N4 N 1.3700(5) 1.0583(4) 0.1534(4) 0.0233(9) Uani 1 1 d . . .
N5 N 1.2800(5) 1.1685(4) 0.2830(4) 0.0231(9) Uani 1 1 d . . .
H5A H 1.2685 1.2304 0.3167 0.028 Uiso 1 1 calc R . .
N6 N 1.2750(7) 0.9250(5) -0.3431(5) 0.0387(12) Uani 1 1 d . . .
H6A H 1.3060 1.0049 -0.3626 0.046 Uiso 1 1 calc R . .
H6B H 1.3032 0.8824 -0.3968 0.046 Uiso 1 1 calc R . .
N7 N 0.9758(6) 1.1745(4) 0.0412(4) 0.0255(9) Uani 1 1 d . . .
N8 N 1.4881(6) 1.2692(4) 0.1095(4) 0.0288(10) Uani 1 1 d . . .
H8A H 1.4911 1.3372 0.1334 0.035 Uiso 1 1 calc R . .
H8B H 1.5518 1.2640 0.0420 0.035 Uiso 1 1 calc R . .
O1 O 1.0623(4) 1.1970(3) -0.3503(4) 0.0253(8) Uani 1 1 d . . .
O2 O 1.7389(5) 1.2777(3) -0.1664(3) 0.0264(8) Uani 1 1 d . . .
O3 O 0.9542(5) 1.3059(4) -0.5769(4) 0.0261(8) Uani 1 1 d . . .
O4 O 1.8398(4) 1.5108(4) -0.1623(4) 0.0249(8) Uani 1 1 d . . .
O5 O 1.3480(4) 1.2597(3) -0.1447(3) 0.0223(7) Uani 1 1 d . . .
O6 O 1.2590(4) 1.4037(3) -0.3854(3) 0.0154(6) Uani 1 1 d . . .
O7 O 1.2759(4) 1.3518(3) -0.5906(3) 0.0145(6) Uani 1 1 d . . .
O8 O 0.9091(4) 1.4450(3) -0.3953(3) 0.0151(6) Uani 1 1 d . . .
O9 O 1.5224(4) 1.4848(3) -0.1768(3) 0.0167(7) Uani 1 1 d . . .
O10 O 1.1752(4) 1.4816(3) -0.1589(3) 0.0223(7) Uani 1 1 d . . .
O11 O 1.6169(4) 1.3629(3) -0.6220(3) 0.0168(7) Uani 1 1 d . . .
O12 O 1.4627(4) 1.1795(3) -0.4074(3) 0.0217(7) Uani 1 1 d . . .
O13 O 1.5606(4) 1.4231(3) -0.3861(3) 0.0140(6) Uani 1 1 d . . .

loop_
_atom_site_aniso_label
_atom_site_aniso_U_11
_atom_site_aniso_U_22
_atom_site_aniso_U_33
_atom_site_aniso_U_23
_atom_site_aniso_U_13
_atom_site_aniso_U_12
Ag1 0.0349(3) 0.0341(3) 0.0260(3) -0.0086(3) 0.0137(2) -0.0061(3)
Ag2 0.0382(4) 0.0392(4) 0.0316(3) -0.0245(3) 0.0084(3) 0.0003(3)
Ag3 0.0676(4) 0.0262(2) 0.0333(2) -0.01542(19) 0.0113(2) -0.0201(2)
Mo1 0.01169(19) 0.01081(19) 0.01551(18) -0.00475(15) -0.00017(14) -0.00193(14)
Mo2 0.0129(2) 0.0154(2) 0.01267(18) -0.00393(15) -0.00092(14) -0.00095(14)
Mo3 0.01183(19) 0.01062(18) 0.01441(18) -0.00438(14) -0.00145(14) -0.00093(14)
Mo4 0.01245(19) 0.0147(2) 0.01222(18) -0.00400(15) -0.00002(14) -0.00280(14)
C1 0.033(3) 0.022(3) 0.026(3) -0.006(2) -0.005(2) -0.008(2)
C2 0.029(3) 0.018(2) 0.021(2) -0.0044(19) -0.007(2) 0.005(2)
C3 0.020(2) 0.020(2) 0.023(2) -0.012(2) -0.0019(19) 0.0019(19)
C4 0.029(3) 0.018(2) 0.027(3) -0.009(2) 0.003(2) -0.006(2)
N1 0.032(2) 0.019(2) 0.022(2) -0.0073(17) 0.0054(18) -0.0046(18)
N2 0.046(3) 0.017(2) 0.024(2) -0.0070(18) -0.008(2) 0.0009(19)
N3 0.039(3) 0.021(2) 0.024(2) -0.0102(18) 0.0001(19) -0.0094(19)
N4 0.029(2) 0.019(2) 0.025(2) -0.0122(18) 0.0039(18) -0.0034(17)
N5 0.029(2) 0.019(2) 0.022(2) -0.0121(17) 0.0071(17) -0.0037(18)
N6 0.052(3) 0.031(3) 0.029(2) -0.013(2) 0.015(2) -0.011(2)
N7 0.031(2) 0.020(2) 0.024(2) -0.0061(18) -0.0006(18) -0.0054(18)
N8 0.033(3) 0.026(2) 0.024(2) -0.0079(19) 0.0090(19) -0.010(2)
O1 0.0274(19) 0.0143(17) 0.0298(19) -0.0005(15) -0.0033(15) -0.0056(14)
O2 0.033(2) 0.0186(18) 0.0232(18) -0.0010(15) -0.0023(15) -0.0004(15)
O3 0.0257(19) 0.031(2) 0.0270(18) -0.0158(16) -0.0036(15) -0.0037(15)
O4 0.0190(17) 0.033(2) 0.0268(18) -0.0156(16) -0.0037(14) -0.0009(15)
O5 0.0251(18) 0.0167(17) 0.0222(17) -0.0009(14) -0.0050(14) -0.0039(14)
O6 0.0126(15) 0.0184(16) 0.0168(15) -0.0076(13) -0.0026(12) -0.0002(12)
O7 0.0143(16) 0.0138(15) 0.0152(14) -0.0047(12) -0.0006(12) -0.0023(12)
O8 0.0163(16) 0.0128(15) 0.0155(14) -0.0049(12) 0.0016(12) -0.0013(12)
O9 0.0149(16) 0.0201(17) 0.0158(15) -0.0075(13) 0.0007(12) -0.0031(13)
O10 0.0189(17) 0.0253(19) 0.0211(17) -0.0068(15) 0.0022(13) -0.0041(14)
O11 0.0154(16) 0.0178(16) 0.0165(15) -0.0052(13) -0.0001(12) -0.0012(13)
O12 0.0250(18) 0.0098(15) 0.0266(18) -0.0014(14) -0.0021(14) 0.0004(13)
O13 0.0109(14) 0.0162(15) 0.0145(14) -0.0055(12) 0.0010(12) -0.0020(12)

loop_
_atom_type_symbol
_atom_type_description
_atom_type_scat_dispersion_real
_atom_type_scat_dispersion_imag
_atom_type_scat_source
C C 0.0033 0.0016 'International Tables Vol C Tables 4.2.6.8 and 6.1.1.4'
H H 0.0000 0.0000 'International Tables Vol C Tables 4.2.6.8 and 6.1.1.4'
N N 0.0061 0.0033 'International Tables Vol C Tables 4.2.6.8 and 6.1.1.4'
O O 0.0106 0.0060 'International Tables Vol C Tables 4.2.6.8 and 6.1.1.4'
Mo Mo -1.6832 0.6857 'International Tables Vol C Tables 4.2.6.8 and 6.1.1.4'
Ag Ag -0.8971 1.1015 'International Tables Vol C Tables 4.2.6.8 and 6.1.1.4'

loop_
_geom_angle_atom_site_label_1
_geom_angle_atom_site_label_2
_geom_angle_atom_site_label_3
_geom_angle
_geom_angle_site_symmetry_1
_geom_angle_site_symmetry_3
_geom_angle_publ_flag
N1 Ag1 N1 180.0(2) . 2_776 ?
N4 Ag2 N4 180.000(1) 2_875 . ?
N3 Ag3 N7 128.21(16) . . ?
N3 Ag3 O5 128.40(16) . . ?
N7 Ag3 O5 95.26(14) . . ?
N3 Ag3 O1 85.29(14) . . ?
N7 Ag3 O1 120.88(15) . . ?
O5 Ag3 O1 95.44(11) . . ?
N3 Ag3 Ag3 65.36(12) . 2_775 ?
N7 Ag3 Ag3 62.86(11) . 2_775 ?
O5 Ag3 Ag3 144.13(8) . 2_775 ?
O1 Ag3 Ag3 119.94(8) . 2_775 ?
O3 Mo1 O1 101.43(18) . . ?
O3 Mo1 O8 103.24(16) . . ?
O1 Mo1 O8 103.32(16) . . ?
O3 Mo1 O7 91.91(16) . . ?
O1 Mo1 O7 105.35(15) . . ?
O8 Mo1 O7 144.04(13) . . ?
O3 Mo1 O6 162.68(15) . . ?
O1 Mo1 O6 86.42(15) . . ?
O8 Mo1 O6 89.70(13) . . ?
O7 Mo1 O6 71.03(12) . . ?
O3 Mo1 O8 91.26(15) . 2_784 ?
O1 Mo1 O8 167.32(15) . 2_784 ?
O8 Mo1 O8 73.25(14) . 2_784 ?
O7 Mo1 O8 74.00(12) . 2_784 ?
O6 Mo1 O8 81.39(12) . 2_784 ?
O4 Mo2 O2 105.69(18) . . ?
O4 Mo2 O9 95.35(16) . . ?
O2 Mo2 O9 100.92(16) . . ?
O4 Mo2 O8 99.93(15) . 1_655 ?
O2 Mo2 O8 97.52(16) . 1_655 ?
O9 Mo2 O8 151.85(13) . 1_655 ?
O4 Mo2 O13 158.95(16) . . ?
O2 Mo2 O13 94.32(15) . . ?
O9 Mo2 O13 74.05(12) . . ?
O8 Mo2 O13 83.56(12) 1_655 . ?
O4 Mo2 O7 89.21(15) . 2_884 ?
O2 Mo2 O7 163.37(15) . 2_884 ?
O9 Mo2 O7 84.64(12) . 2_884 ?
O8 Mo2 O7 72.15(12) 1_655 2_884 ?
O13 Mo2 O7 71.97(11) . 2_884 ?
O12 Mo3 O11 103.96(17) . . ?
O12 Mo3 O13 105.57(15) . . ?
O11 Mo3 O13 101.41(14) . . ?
O12 Mo3 O7 100.04(15) . . ?
O11 Mo3 O7 95.71(14) . . ?
O13 Mo3 O7 144.49(14) . . ?
O12 Mo3 O6 101.32(15) . . ?
O11 Mo3 O6 154.04(14) . . ?
O13 Mo3 O6 77.15(13) . . ?
O7 Mo3 O6 74.00(12) . . ?
O12 Mo3 O13 175.09(14) . 2_884 ?
O11 Mo3 O13 77.72(13) . 2_884 ?
O13 Mo3 O13 78.43(13) . 2_884 ?
O7 Mo3 O13 75.14(11) . 2_884 ?
O6 Mo3 O13 76.61(12) . 2_884 ?
O12 Mo3 Mo4 94.51(12) . . ?
O11 Mo3 Mo4 145.63(11) . . ?
O13 Mo3 Mo4 45.07(9) . . ?
O7 Mo3 Mo4 109.45(9) . . ?
O6 Mo3 Mo4 35.46(8) . . ?
O13 Mo3 Mo4 86.34(7) 2_884 . ?
O10 Mo4 O5 105.30(17) . . ?
O10 Mo4 O6 104.03(15) . . ?
O5 Mo4 O6 98.81(15) . . ?
O10 Mo4 O9 102.50(15) . . ?
O5 Mo4 O9 98.10(15) . . ?
O6 Mo4 O9 143.33(14) . . ?
O10 Mo4 O13 158.33(14) . . ?
O5 Mo4 O13 96.37(15) . . ?
O6 Mo4 O13 72.20(12) . . ?
O9 Mo4 O13 73.76(12) . . ?
O10 Mo4 O11 87.00(14) . 2_884 ?
O5 Mo4 O11 167.32(15) . 2_884 ?
O6 Mo4 O11 80.76(12) . 2_884 ?
O9 Mo4 O11 75.81(12) . 2_884 ?
O13 Mo4 O11 71.35(11) . 2_884 ?
O10 Mo4 Mo3 143.22(12) . . ?
O5 Mo4 Mo3 87.80(12) . . ?
O6 Mo4 Mo3 39.32(9) . . ?
O9 Mo4 Mo3 109.58(10) . . ?
O13 Mo4 Mo3 36.01(8) . . ?
O11 Mo4 Mo3 83.92(8) 2_884 . ?
N7 C1 N2 110.7(5) . 2_775 ?
N7 C1 H00A 124.7 . . ?
N2 C1 H00A 124.7 2_775 . ?
N3 C2 N6 126.8(5) . . ?
N3 C2 N2 109.4(5) . . ?
N6 C2 N2 123.6(5) . . ?
N5 C3 N4 109.1(4) . . ?
N5 C3 N8 124.9(5) . . ?
N4 C3 N8 126.0(5) . . ?
N1 C4 N4 114.3(4) . . ?
N1 C4 H4A 122.8 . . ?
N4 C4 H4A 122.8 . . ?
C4 N1 N5 102.8(4) . . ?
C4 N1 Ag1 132.5(4) . . ?
N5 N1 Ag1 124.6(3) . . ?
C1 N2 C2 106.6(5) 2_775 . ?
C1 N2 H2A 126.7 2_775 . ?
C2 N2 H2A 126.7 . . ?
C2 N3 N7 106.5(4) . 2_775 ?
C2 N3 Ag3 138.2(4) . . ?
N7 N3 Ag3 114.0(3) 2_775 . ?
C3 N4 C4 104.0(4) . . ?
C3 N4 Ag2 128.0(3) . . ?
C4 N4 Ag2 128.0(3) . . ?
C3 N5 N1 109.8(4) . . ?
C3 N5 H5A 125.1 . . ?
N1 N5 H5A 125.1 . . ?
C2 N6 H6A 120.0 . . ?
C2 N6 H6B 120.0 . . ?
H6A N6 H6B 120.0 . . ?
C1 N7 N3 106.8(4) . 2_775 ?
C1 N7 Ag3 134.6(4) . . ?
N3 N7 Ag3 117.8(3) 2_775 . ?
C3 N8 H8A 120.0 . . ?
C3 N8 H8B 120.0 . . ?
H8A N8 H8B 120.0 . . ?
Mo1 O1 Ag3 137.69(19) . . ?
Mo4 O5 Ag3 121.74(17) . . ?
Mo4 O6 Mo3 105.22(14) . . ?
Mo4 O6 Mo1 149.02(17) . . ?
Mo3 O6 Mo1 99.45(13) . . ?
Mo3 O7 Mo1 109.29(14) . . ?
Mo3 O7 Mo2 111.51(13) . 2_884 ?
Mo1 O7 Mo2 102.94(13) . 2_884 ?
Mo1 O8 Mo2 145.59(18) . 1_455 ?
Mo1 O8 Mo1 106.75(14) . 2_784 ?
Mo2 O8 Mo1 107.66(14) 1_455 2_784 ?
Mo2 O9 Mo4 115.76(16) . . ?
Mo3 O11 Mo4 116.15(16) . 2_884 ?
Mo3 O13 Mo4 98.93(13) . . ?
Mo3 O13 Mo2 156.47(17) . . ?
Mo4 O13 Mo2 90.94(11) . . ?
Mo3 O13 Mo3 101.57(13) . 2_884 ?
Mo4 O13 Mo3 94.44(11) . 2_884 ?
Mo2 O13 Mo3 98.87(11) . 2_884 ?

loop_
_geom_bond_atom_site_label_1
_geom_bond_atom_site_label_2
_geom_bond_distance
_geom_bond_site_symmetry_2
_geom_bond_publ_flag
Ag1 N1 2.205(4) . ?
Ag1 N1 2.205(4) 2_776 ?
Ag2 N4 2.120(4) 2_875 ?
Ag2 N4 2.120(4) . ?
Ag3 N3 2.181(4) . ?
Ag3 N7 2.210(5) . ?
Ag3 O5 2.411(3) . ?
Ag3 O1 2.578(4) . ?
Ag3 Ag3 3.3368(10) 2_775 ?
Mo1 O3 1.698(3) . ?
Mo1 O1 1.711(3) . ?
Mo1 O8 1.913(3) . ?
Mo1 O7 2.034(3) . ?
Mo1 O6 2.209(3) . ?
Mo1 O8 2.276(3) 2_784 ?
Mo2 O4 1.692(3) . ?
Mo2 O2 1.697(3) . ?
Mo2 O9 1.920(3) . ?
Mo2 O8 2.006(3) 1_655 ?
Mo2 O13 2.301(3) . ?
Mo2 O7 2.381(3) 2_884 ?
Mo3 O12 1.701(3) . ?
Mo3 O11 1.754(3) . ?
Mo3 O13 1.904(3) . ?
Mo3 O7 1.999(3) . ?
Mo3 O6 2.101(3) . ?
Mo3 O13 2.472(3) 2_884 ?
Mo3 Mo4 3.1999(6) . ?
Mo4 O10 1.694(4) . ?
Mo4 O5 1.721(3) . ?
Mo4 O6 1.924(3) . ?
Mo4 O9 1.947(3) . ?
Mo4 O13 2.293(3) . ?
Mo4 O11 2.352(3) 2_884 ?
C1 N7 1.292(7) . ?
C1 N2 1.346(7) 2_775 ?
C1 H00A 0.9300 . ?
C2 N3 1.314(7) . ?
C2 N6 1.348(7) . ?
C2 N2 1.356(7) . ?
C3 N5 1.330(6) . ?
C3 N4 1.335(6) . ?
C3 N8 1.348(6) . ?
C4 N1 1.297(7) . ?
C4 N4 1.366(6) . ?
C4 H4A 0.9300 . ?
N1 N5 1.391(6) . ?
N2 C1 1.346(7) 2_775 ?
N2 H2A 0.8600 . ?
N3 N7 1.419(6) 2_775 ?
N5 H5A 0.8600 . ?
N6 H6A 0.8600 . ?
N6 H6B 0.8600 . ?
N7 N3 1.419(6) 2_775 ?
N8 H8A 0.8600 . ?
N8 H8B 0.8600 . ?
O7 Mo2 2.381(3) 2_884 ?
O8 Mo2 2.006(3) 1_455 ?
O8 Mo1 2.276(3) 2_784 ?
O11 Mo4 2.352(3) 2_884 ?
O13 Mo3 2.472(3) 2_884 ?

loop_
_geom_hbond_atom_site_label_D
_geom_hbond_atom_site_label_H
_geom_hbond_atom_site_label_A
_geom_hbond_distance_DH
_geom_hbond_distance_HA
_geom_hbond_distance_DA
_geom_hbond_angle_DHA
_geom_hbond_site_symmetry_A
N2 H2A O3 0.86 2.22 2.863(6) 131.6 2_774
N5 H5A O7 0.86 1.91 2.757(5) 169.1 1_556
N6 H6A O12 0.86 2.21 3.041(6) 161.6 .
N8 H8A O9 0.86 2.12 2.978(6) 173.1 2_885
C4 H4A O1 0.93 2.54 3.195(6) 128.2 2_775

loop_
_geom_torsion_atom_site_label_1
_geom_torsion_atom_site_label_2
_geom_torsion_atom_site_label_3
_geom_torsion_atom_site_label_4
_geom_torsion
_geom_torsion_site_symmetry_1
_geom_torsion_site_symmetry_2
_geom_torsion_site_symmetry_3
_geom_torsion_site_symmetry_4
_geom_torsion_publ_flag
O12 Mo3 Mo4 O10 -109.4(2) . . . . ?
O11 Mo3 Mo4 O10 127.7(3) . . . . ?
O13 Mo3 Mo4 O10 143.1(2) . . . . ?
O7 Mo3 Mo4 O10 -7.0(2) . . . . ?
O6 Mo3 Mo4 O10 -6.1(2) . . . . ?
O13 Mo3 Mo4 O10 65.8(2) 2_884 . . . ?
O12 Mo3 Mo4 O5 3.57(16) . . . . ?
O11 Mo3 Mo4 O5 -119.4(2) . . . . ?
O13 Mo3 Mo4 O5 -103.99(18) . . . . ?
O7 Mo3 Mo4 O5 105.89(15) . . . . ?
O6 Mo3 Mo4 O5 106.79(19) . . . . ?
O13 Mo3 Mo4 O5 178.73(13) 2_884 . . . ?
O12 Mo3 Mo4 O6 -103.22(19) . . . . ?
O11 Mo3 Mo4 O6 133.8(2) . . . . ?
O13 Mo3 Mo4 O6 149.2(2) . . . . ?
O7 Mo3 Mo4 O6 -0.90(17) . . . . ?
O13 Mo3 Mo4 O6 71.94(17) 2_884 . . . ?
O12 Mo3 Mo4 O9 101.39(16) . . . . ?
O11 Mo3 Mo4 O9 -21.6(2) . . . . ?
O13 Mo3 Mo4 O9 -6.17(17) . . . . ?
O7 Mo3 Mo4 O9 -156.29(14) . . . . ?
O6 Mo3 Mo4 O9 -155.39(19) . . . . ?
O13 Mo3 Mo4 O9 -83.45(13) 2_884 . . . ?
O12 Mo3 Mo4 O13 107.56(18) . . . . ?
O11 Mo3 Mo4 O13 -15.4(2) . . . . ?
O7 Mo3 Mo4 O13 -150.12(17) . . . . ?
O6 Mo3 Mo4 O13 -149.2(2) . . . . ?
O13 Mo3 Mo4 O13 -77.28(17) 2_884 . . . ?
O12 Mo3 Mo4 O11 173.96(14) . . . 2_884 ?
O11 Mo3 Mo4 O11 51.0(3) . . . 2_884 ?
O13 Mo3 Mo4 O11 66.40(16) . . . 2_884 ?
O7 Mo3 Mo4 O11 -83.72(12) . . . 2_884 ?
O6 Mo3 Mo4 O11 -82.82(17) . . . 2_884 ?
O13 Mo3 Mo4 O11 -10.89(11) 2_884 . . 2_884 ?
N4 C4 N1 N5 -0.1(6) . . . . ?
N4 C4 N1 Ag1 177.9(4) . . . . ?
N1 Ag1 N1 C4 6(100) 2_776 . . . ?
N1 Ag1 N1 N5 -176(100) 2_776 . . . ?
N3 C2 N2 C1 -0.4(6) . . . 2_775 ?
N6 C2 N2 C1 -175.5(5) . . . 2_775 ?
N6 C2 N3 N7 174.2(5) . . . 2_775 ?
N2 C2 N3 N7 -0.7(6) . . . 2_775 ?
N6 C2 N3 Ag3 9.0(10) . . . . ?
N2 C2 N3 Ag3 -166.0(4) . . . . ?
N7 Ag3 N3 C2 164.8(5) . . . . ?
O5 Ag3 N3 C2 -54.6(6) . . . . ?
O1 Ag3 N3 C2 38.6(6) . . . . ?
Ag3 Ag3 N3 C2 164.7(6) 2_775 . . . ?
N7 Ag3 N3 N7 0.3(5) . . . 2_775 ?
O5 Ag3 N3 N7 140.9(3) . . . 2_775 ?
O1 Ag3 N3 N7 -125.9(3) . . . 2_775 ?
Ag3 Ag3 N3 N7 0.2(3) 2_775 . . 2_775 ?
N5 C3 N4 C4 0.4(6) . . . . ?
N8 C3 N4 C4 178.5(5) . . . . ?
N5 C3 N4 Ag2 179.9(3) . . . . ?
N8 C3 N4 Ag2 -2.0(8) . . . . ?
N1 C4 N4 C3 -0.2(6) . . . . ?
N1 C4 N4 Ag2 -179.7(4) . . . . ?
N4 Ag2 N4 C3 58(100) 2_875 . . . ?
N4 Ag2 N4 C4 -122(100) 2_875 . . . ?
N4 C3 N5 N1 -0.5(6) . . . . ?
N8 C3 N5 N1 -178.6(5) . . . . ?
C4 N1 N5 C3 0.3(6) . . . . ?
Ag1 N1 N5 C3 -177.9(3) . . . . ?
N2 C1 N7 N3 1.9(6) 2_775 . . 2_775 ?
N2 C1 N7 Ag3 -167.0(4) 2_775 . . . ?
N3 Ag3 N7 C1 167.7(5) . . . . ?
O5 Ag3 N7 C1 17.7(5) . . . . ?
O1 Ag3 N7 C1 -81.9(5) . . . . ?
Ag3 Ag3 N7 C1 167.8(6) 2_775 . . . ?
N3 Ag3 N7 N3 -0.3(5) . . . 2_775 ?
O5 Ag3 N7 N3 -150.3(3) . . . 2_775 ?
O1 Ag3 N7 N3 110.1(3) . . . 2_775 ?
Ag3 Ag3 N7 N3 -0.2(3) 2_775 . . 2_775 ?
O3 Mo1 O1 Ag3 -164.8(3) . . . . ?
O8 Mo1 O1 Ag3 -58.0(3) . . . . ?
O7 Mo1 O1 Ag3 100.0(3) . . . . ?
O6 Mo1 O1 Ag3 30.8(3) . . . . ?
O8 Mo1 O1 Ag3 14.7(9) 2_784 . . . ?
N3 Ag3 O1 Mo1 -165.6(3) . . . . ?
N7 Ag3 O1 Mo1 62.0(3) . . . . ?
O5 Ag3 O1 Mo1 -37.5(3) . . . . ?
Ag3 Ag3 O1 Mo1 136.4(2) 2_775 . . . ?
O10 Mo4 O5 Ag3 59.1(2) . . . . ?
O6 Mo4 O5 Ag3 -48.1(2) . . . . ?
O9 Mo4 O5 Ag3 164.52(19) . . . . ?
O13 Mo4 O5 Ag3 -121.04(19) . . . . ?
O11 Mo4 O5 Ag3 -135.2(5) 2_884 . . . ?
Mo3 Mo4 O5 Ag3 -86.01(18) . . . . ?
N3 Ag3 O5 Mo4 131.5(2) . . . . ?
N7 Ag3 O5 Mo4 -78.6(2) . . . . ?
O1 Ag3 O5 Mo4 43.2(2) . . . . ?
Ag3 Ag3 O5 Mo4 -127.67(15) 2_775 . . . ?
O10 Mo4 O6 Mo3 176.22(15) . . . . ?
O5 Mo4 O6 Mo3 -75.49(17) . . . . ?
O9 Mo4 O6 Mo3 41.1(3) . . . . ?
O13 Mo4 O6 Mo3 18.42(12) . . . . ?
O11 Mo4 O6 Mo3 91.69(14) 2_884 . . . ?
O10 Mo4 O6 Mo1 -42.2(4) . . . . ?
O5 Mo4 O6 Mo1 66.1(4) . . . . ?
O9 Mo4 O6 Mo1 -177.3(2) . . . . ?
O13 Mo4 O6 Mo1 160.0(4) . . . . ?
O11 Mo4 O6 Mo1 -126.7(3) 2_884 . . . ?
Mo3 Mo4 O6 Mo1 141.6(4) . . . . ?
O12 Mo3 O6 Mo4 81.79(17) . . . . ?
O11 Mo3 O6 Mo4 -111.5(3) . . . . ?
O13 Mo3 O6 Mo4 -21.81(14) . . . . ?
O7 Mo3 O6 Mo4 179.12(17) . . . . ?
O13 Mo3 O6 Mo4 -102.77(15) 2_884 . . . ?
O12 Mo3 O6 Mo1 -79.31(16) . . . . ?
O11 Mo3 O6 Mo1 87.4(3) . . . . ?
O13 Mo3 O6 Mo1 177.09(15) . . . . ?
O7 Mo3 O6 Mo1 18.03(12) . . . . ?
O13 Mo3 O6 Mo1 96.14(13) 2_884 . . . ?
Mo4 Mo3 O6 Mo1 -161.1(2) . . . . ?
O3 Mo1 O6 Mo4 -170.8(4) . . . . ?
O1 Mo1 O6 Mo4 -53.0(3) . . . . ?
O8 Mo1 O6 Mo4 50.3(3) . . . . ?
O7 Mo1 O6 Mo4 -160.6(4) . . . . ?
O8 Mo1 O6 Mo4 123.4(3) 2_784 . . . ?
O3 Mo1 O6 Mo3 -28.2(6) . . . . ?
O1 Mo1 O6 Mo3 89.57(17) . . . . ?
O8 Mo1 O6 Mo3 -167.07(14) . . . . ?
O7 Mo1 O6 Mo3 -18.01(12) . . . . ?
O8 Mo1 O6 Mo3 -93.96(13) 2_784 . . . ?
O12 Mo3 O7 Mo1 78.44(18) . . . . ?
O11 Mo3 O7 Mo1 -176.25(16) . . . . ?
O13 Mo3 O7 Mo1 -57.4(3) . . . . ?
O6 Mo3 O7 Mo1 -20.56(14) . . . . ?
O13 Mo3 O7 Mo1 -100.59(15) 2_884 . . . ?
Mo4 Mo3 O7 Mo1 -20.02(15) . . . . ?
O12 Mo3 O7 Mo2 -168.41(16) . . . 2_884 ?
O11 Mo3 O7 Mo2 -63.10(16) . . . 2_884 ?
O13 Mo3 O7 Mo2 55.7(3) . . . 2_884 ?
O6 Mo3 O7 Mo2 92.58(15) . . . 2_884 ?
O13 Mo3 O7 Mo2 12.55(12) 2_884 . . 2_884 ?
Mo4 Mo3 O7 Mo2 93.12(12) . . . 2_884 ?
O3 Mo1 O7 Mo3 -163.17(18) . . . . ?
O1 Mo1 O7 Mo3 -60.78(19) . . . . ?
O8 Mo1 O7 Mo3 81.0(2) . . . . ?
O6 Mo1 O7 Mo3 19.85(13) . . . . ?
O8 Mo1 O7 Mo3 106.06(16) 2_784 . . . ?
O3 Mo1 O7 Mo2 78.20(16) . . . 2_884 ?
O1 Mo1 O7 Mo2 -179.40(14) . . . 2_884 ?
O8 Mo1 O7 Mo2 -37.7(3) . . . 2_884 ?
O6 Mo1 O7 Mo2 -98.77(14) . . . 2_884 ?
O8 Mo1 O7 Mo2 -12.56(11) 2_784 . . 2_884 ?
O3 Mo1 O8 Mo2 93.1(3) . . . 1_455 ?
O1 Mo1 O8 Mo2 -12.3(3) . . . 1_455 ?
O7 Mo1 O8 Mo2 -154.4(2) . . . 1_455 ?
O6 Mo1 O8 Mo2 -98.5(3) . . . 1_455 ?
O8 Mo1 O8 Mo2 -179.6(4) 2_784 . . 1_455 ?
O3 Mo1 O8 Mo1 -87.29(17) . . . 2_784 ?
O1 Mo1 O8 Mo1 167.35(15) . . . 2_784 ?
O7 Mo1 O8 Mo1 25.2(3) . . . 2_784 ?
O6 Mo1 O8 Mo1 81.10(14) . . . 2_784 ?
O8 Mo1 O8 Mo1 0.0 2_784 . . 2_784 ?
O4 Mo2 O9 Mo4 -177.98(19) . . . . ?
O2 Mo2 O9 Mo4 -70.8(2) . . . . ?
O8 Mo2 O9 Mo4 59.2(4) 1_655 . . . ?
O13 Mo2 O9 Mo4 20.56(15) . . . . ?
O7 Mo2 O9 Mo4 93.32(17) 2_884 . . . ?
O10 Mo4 O9 Mo2 -178.62(17) . . . . ?
O5 Mo4 O9 Mo2 73.6(2) . . . . ?
O6 Mo4 O9 Mo2 -43.1(3) . . . . ?
O13 Mo4 O9 Mo2 -20.67(15) . . . . ?
O11 Mo4 O9 Mo2 -95.01(18) 2_884 . . . ?
Mo3 Mo4 O9 Mo2 -16.89(19) . . . . ?
O12 Mo3 O11 Mo4 -179.88(16) . . . 2_884 ?
O13 Mo3 O11 Mo4 -70.47(18) . . . 2_884 ?
O7 Mo3 O11 Mo4 78.26(17) . . . 2_884 ?
O6 Mo3 O11 Mo4 13.6(4) . . . 2_884 ?
O13 Mo3 O11 Mo4 4.85(13) 2_884 . . 2_884 ?
Mo4 Mo3 O11 Mo4 -59.4(3) . . . 2_884 ?
O12 Mo3 O13 Mo4 -80.63(16) . . . . ?
O11 Mo3 O13 Mo4 171.20(13) . . . . ?
O7 Mo3 O13 Mo4 54.0(3) . . . . ?
O6 Mo3 O13 Mo4 17.73(12) . . . . ?
O13 Mo3 O13 Mo4 96.44(14) 2_884 . . . ?
O12 Mo3 O13 Mo2 33.1(4) . . . . ?
O11 Mo3 O13 Mo2 -75.1(4) . . . . ?
O7 Mo3 O13 Mo2 167.7(3) . . . . ?
O6 Mo3 O13 Mo2 131.5(4) . . . . ?
O13 Mo3 O13 Mo2 -149.8(5) 2_884 . . . ?
Mo4 Mo3 O13 Mo2 113.7(4) . . . . ?
O12 Mo3 O13 Mo3 -177.07(14) . . . 2_884 ?
O11 Mo3 O13 Mo3 74.76(15) . . . 2_884 ?
O7 Mo3 O13 Mo3 -42.5(3) . . . 2_884 ?
O6 Mo3 O13 Mo3 -78.72(13) . . . 2_884 ?
O13 Mo3 O13 Mo3 0.0 2_884 . . 2_884 ?
Mo4 Mo3 O13 Mo3 -96.44(14) . . . 2_884 ?
O10 Mo4 O13 Mo3 -103.1(4) . . . . ?
O5 Mo4 O13 Mo3 77.33(16) . . . . ?
O6 Mo4 O13 Mo3 -19.91(13) . . . . ?
O9 Mo4 O13 Mo3 173.95(17) . . . . ?
O11 Mo4 O13 Mo3 -105.92(14) 2_884 . . . ?
O10 Mo4 O13 Mo2 98.3(4) . . . . ?
O5 Mo4 O13 Mo2 -81.23(14) . . . . ?
O6 Mo4 O13 Mo2 -178.47(15) . . . . ?
O9 Mo4 O13 Mo2 15.38(12) . . . . ?
O11 Mo4 O13 Mo2 95.52(12) 2_884 . . . ?
Mo3 Mo4 O13 Mo2 -158.56(19) . . . . ?
O10 Mo4 O13 Mo3 -0.6(4) . . . 2_884 ?
O5 Mo4 O13 Mo3 179.80(13) . . . 2_884 ?
O6 Mo4 O13 Mo3 82.56(13) . . . 2_884 ?
O9 Mo4 O13 Mo3 -83.58(13) . . . 2_884 ?
O11 Mo4 O13 Mo3 -3.45(10) 2_884 . . 2_884 ?
Mo3 Mo4 O13 Mo3 102.47(15) . . . 2_884 ?
O4 Mo2 O13 Mo3 167.4(4) . . . . ?
O2 Mo2 O13 Mo3 -30.7(4) . . . . ?
O9 Mo2 O13 Mo3 -130.8(4) . . . . ?
O8 Mo2 O13 Mo3 66.4(4) 1_655 . . . ?
O7 Mo2 O13 Mo3 139.7(4) 2_884 . . . ?
O4 Mo2 O13 Mo4 -77.4(4) . . . . ?
O2 Mo2 O13 Mo4 84.56(15) . . . . ?
O9 Mo2 O13 Mo4 -15.58(12) . . . . ?
O8 Mo2 O13 Mo4 -178.34(12) 1_655 . . . ?
O7 Mo2 O13 Mo4 -105.06(12) 2_884 . . . ?
O4 Mo2 O13 Mo3 17.3(5) . . . 2_884 ?
O2 Mo2 O13 Mo3 179.20(15) . . . 2_884 ?
O9 Mo2 O13 Mo3 79.06(13) . . . 2_884 ?
O8 Mo2 O13 Mo3 -83.69(12) 1_655 . . 2_884 ?
O7 Mo2 O13 Mo3 -10.41(10) 2_884 . . 2_884 ?
